data_4341964
loop_
_publ_author_name
'Wilson, Justin J.'
'Birnbaum, Eva R.'
'Batista, Enrique R.'
'Martin, Richard L.'
'John, Kevin D.'

_publ_section_title
;
 Synthesis and Characterization of Nitrogen-Rich Macrocyclic Ligands and
 an Investigation of Their Coordination Chemistry with Lanthanum(III).
;
_journal_issue 1
_journal_name_full 'Inorganic chemistry'
_journal_page_first 97
_journal_page_last 109
_journal_paper_doi 10.1021/ic501843c
_journal_volume 54
_journal_year 2015
_chemical_formula_sum 'C33 H39 F9 La N13 O10 S3'
_chemical_formula_weight 1183.86
_chemical_name_systematic
; 
 ? 
;
_space_group_IT_number 14
_symmetry_cell_setting monoclinic
_symmetry_space_group_name_Hall '-P 2yn'
_symmetry_space_group_name_H-M 'P 1 21/n 1'
_atom_sites_solution_hydrogens geom
_atom_sites_solution_primary direct
_atom_sites_solution_secondary difmap
_audit_creation_method SHELXL-97
_cell_angle_alpha 90.00
_cell_angle_beta 91.262(4)
_cell_angle_gamma 90.00
_cell_formula_units_Z 4
_cell_length_a 12.945(4)
_cell_length_b 27.498(8)
_cell_length_c 13.200(4)
_cell_measurement_reflns_used 2072
_cell_measurement_temperature 140(2)
_cell_measurement_theta_max 19.17
_cell_measurement_theta_min 2.18
_cell_volume 4698(2)
_computing_cell_refinement 'Bruker SAINT'
_computing_data_collection 'Bruker APEX2'
_computing_data_reduction 'Bruker SAINT'
_computing_molecular_graphics 'Bruker SHELXTL'
_computing_publication_material 'Bruker SHELXTL'
_computing_structure_refinement 'SHELXL-97 (Sheldrick, 2008)'
_computing_structure_solution 'SHELXS-97 (Sheldrick, 2008)'
_diffrn_ambient_temperature 140(2)
_diffrn_measured_fraction_theta_full 0.992
_diffrn_measured_fraction_theta_max 0.992
_diffrn_measurement_device_type 'Bruker APEX-II CCD'
_diffrn_measurement_method '\f and \w scans'
_diffrn_radiation_monochromator graphite
_diffrn_radiation_source 'fine-focus sealed tube'
_diffrn_radiation_type MoK\a
_diffrn_radiation_wavelength 0.71073
_diffrn_reflns_av_R_equivalents 0.1305
_diffrn_reflns_av_sigmaI/netI 0.0878
_diffrn_reflns_limit_h_max 15
_diffrn_reflns_limit_h_min -15
_diffrn_reflns_limit_k_max 32
_diffrn_reflns_limit_k_min -32
_diffrn_reflns_limit_l_max 15
_diffrn_reflns_limit_l_min -15
_diffrn_reflns_number 53829
_diffrn_reflns_theta_full 25.13
_diffrn_reflns_theta_max 25.13
_diffrn_reflns_theta_min 1.48
_exptl_absorpt_coefficient_mu 1.145
_exptl_absorpt_correction_T_max 0.9345
_exptl_absorpt_correction_T_min 0.7252
_exptl_absorpt_correction_type multi-scan
_exptl_absorpt_process_details 'Blessing, 1995'
_exptl_crystal_colour colorless
_exptl_crystal_density_diffrn 1.674
_exptl_crystal_density_meas ?
_exptl_crystal_density_method 'not measured'
_exptl_crystal_description plate
_exptl_crystal_F_000 2376
_exptl_crystal_size_max 0.30
_exptl_crystal_size_mid 0.15
_exptl_crystal_size_min 0.06
_refine_diff_density_max 1.709
_refine_diff_density_min -1.096
_refine_diff_density_rms 0.162
_refine_ls_extinction_method none
_refine_ls_goodness_of_fit_ref 1.060
_refine_ls_hydrogen_treatment constr
_refine_ls_matrix_type full
_refine_ls_number_parameters 636
_refine_ls_number_reflns 8352
_refine_ls_number_restraints 25
_refine_ls_restrained_S_all 1.059
_refine_ls_R_factor_all 0.0962
_refine_ls_R_factor_gt 0.0641
_refine_ls_shift/su_max 0.002
_refine_ls_shift/su_mean 0.000
_refine_ls_structure_factor_coef Fsqd
_refine_ls_weighting_details 'calc w=1/[\s^2^(Fo^2^)+(0.0782P)^2^+21.1361P] where P=(Fo^2^+2Fc^2^)/3'
_refine_ls_weighting_scheme calc
_refine_ls_wR_factor_gt 0.1583
_refine_ls_wR_factor_ref 0.1756
_reflns_number_gt 5894
_reflns_number_total 8352
_reflns_threshold_expression >2sigma(I)
_cod_data_source_file ic501843c_si_002.cif
_cod_data_source_block Compound_2
_cod_depositor_comments
;
The following automatic conversions were performed:

'_symmetry_cell_setting' value 'Monoclinic' changed to 'monoclinic'
according to
/home/saulius/struct/COD-crude-data--automatic-downloads/rss-feeds/ACS/lib/dictionaries/cif_core.dic
dictionary named 'cif_core.dic' version 2.4.2 from 2011-04-26.

Automatic conversion script
Id: cif_fix_values 2935 2014-11-11 08:27:57Z andrius 

The following automatic conversions were performed:

'_exptl_crystal_density_meas' value 'not measured' was changed to '?'
- the value is perceived as not measured.

Automatic conversion script
Id: cif_fix_values 3008 2015-01-20 13:52:24Z robertas 

 Adding full bibliography for 4341960--4341964.cif.
;
_cod_original_sg_symbol_H-M P2(1)/n
_cod_database_code 4341964

loop_
_symmetry_equiv_pos_as_xyz
'x, y, z'
'-x+1/2, y+1/2, -z+1/2'
'-x, -y, -z'
'x-1/2, -y-1/2, z-1/2'

loop_
_atom_site_label
_atom_site_type_symbol
_atom_site_fract_x
_atom_site_fract_y
_atom_site_fract_z
_atom_site_U_iso_or_equiv
_atom_site_adp_type
_atom_site_occupancy
_atom_site_symmetry_multiplicity
_atom_site_calc_flag
_atom_site_refinement_flags
_atom_site_disorder_assembly
_atom_site_disorder_group
La1 La 0.00160(3) 0.849425(15) 0.77060(3) 0.01444(15) Uani 1 1 d . . .
N2 N -0.1209(5) 0.9177(2) 0.6785(5) 0.0197(14) Uani 1 1 d . . .
N6 N -0.1767(4) 0.8207(2) 0.8534(5) 0.0167(14) Uani 1 1 d . . .
C20 C 0.2065(6) 0.8463(3) 0.6026(6) 0.0209(17) Uani 1 1 d . . .
N10 N 0.1809(5) 0.8258(2) 0.6885(5) 0.0217(15) Uani 1 1 d . . .
N9 N 0.2344(5) 0.7869(2) 0.7249(5) 0.0214(15) Uani 1 1 d . . .
N3 N 0.1070(5) 0.9170(2) 0.6606(4) 0.0183(14) Uani 1 1 d . . .
N5 N -0.2334(5) 0.7852(2) 0.8057(5) 0.0222(15) Uani 1 1 d . . .
N1 N -0.0989(4) 0.9090(2) 0.9030(4) 0.0154(13) Uani 1 1 d . . .
N4 N 0.1302(5) 0.9085(2) 0.8842(4) 0.0171(14) Uani 1 1 d . . .
C15 C -0.1757(6) 0.8507(3) 0.5641(6) 0.0184(16) Uani 1 1 d . . .
C10 C -0.2036(6) 0.8370(3) 0.9437(5) 0.0160(16) Uani 1 1 d . . .
N11 N 0.0477(5) 0.7774(2) 0.9893(5) 0.0229(15) Uani 1 1 d . . .
C2 C -0.1589(6) 0.9546(3) 0.7504(6) 0.0196(17) Uani 1 1 d . . .
H2A H -0.2202 0.9709 0.7197 0.023 Uiso 1 1 calc R . .
H2B H -0.1047 0.9796 0.7612 0.023 Uiso 1 1 calc R . .
C6 C 0.1707(6) 0.9511(3) 0.8260(5) 0.0207(17) Uani 1 1 d . . .
H6A H 0.2327 0.9643 0.8617 0.025 Uiso 1 1 calc R . .
H6B H 0.1176 0.9770 0.8235 0.025 Uiso 1 1 calc R . .
C7 C 0.0761(6) 0.9273(3) 0.9750(5) 0.0203(17) Uani 1 1 d . . .
H7A H 0.1181 0.9536 1.0065 0.024 Uiso 1 1 calc R . .
H7B H 0.0702 0.9008 1.0253 0.024 Uiso 1 1 calc R . .
N12 N 0.0893(5) 0.8163(2) 0.9433(5) 0.0189(14) Uani 1 1 d . . .
C11 C -0.2859(6) 0.8184(3) 0.9962(6) 0.0219(18) Uani 1 1 d . . .
H11 H -0.3029 0.8304 1.0613 0.026 Uiso 1 1 calc R . .
N7 N -0.0427(5) 0.7973(2) 0.5239(5) 0.0237(15) Uani 1 1 d . . .
C12 C -0.3424(6) 0.7816(3) 0.9502(6) 0.0272(19) Uani 1 1 d . . .
H12 H -0.3993 0.7669 0.9825 0.033 Uiso 1 1 calc R . .
C22 C 0.3369(6) 0.7876(3) 0.5778(6) 0.0265(19) Uani 1 1 d . . .
H22 H 0.3901 0.7729 0.5400 0.032 Uiso 1 1 calc R . .
C1 C -0.1876(6) 0.9337(3) 0.8513(6) 0.0190(17) Uani 1 1 d . . .
H1A H -0.2127 0.9602 0.8952 0.023 Uiso 1 1 calc R . .
H1B H -0.2446 0.9101 0.8412 0.023 Uiso 1 1 calc R . .
N8 N -0.0834(5) 0.8314(2) 0.5855(5) 0.0219(15) Uani 1 1 d . . .
C4 C 0.0416(6) 0.9588(3) 0.6271(6) 0.0192(17) Uani 1 1 d . . .
H4A H 0.0745 0.9753 0.5694 0.023 Uiso 1 1 calc R . .
H4B H 0.0371 0.9826 0.6832 0.023 Uiso 1 1 calc R . .
C5 C 0.1984(6) 0.9373(3) 0.7193(6) 0.0198(17) Uani 1 1 d . . .
H5A H 0.2247 0.9663 0.6839 0.024 Uiso 1 1 calc R . .
H5B H 0.2542 0.9127 0.7218 0.024 Uiso 1 1 calc R . .
C9 C -0.1389(6) 0.8783(3) 0.9848(5) 0.0187(17) Uani 1 1 d . . .
H9A H -0.1812 0.8985 1.0301 0.022 Uiso 1 1 calc R . .
H9B H -0.0802 0.8650 1.0254 0.022 Uiso 1 1 calc R . .
C21 C 0.2865(6) 0.8287(3) 0.5429(6) 0.0264(19) Uani 1 1 d . . .
H21 H 0.3051 0.8442 0.4816 0.032 Uiso 1 1 calc R . .
C24 C 0.2180(6) 0.8783(3) 0.9191(6) 0.0181(16) Uani 1 1 d . . .
H24A H 0.2621 0.8973 0.9669 0.022 Uiso 1 1 calc R . .
H24B H 0.2603 0.8693 0.8605 0.022 Uiso 1 1 calc R . .
C25 C 0.1814(6) 0.8330(3) 0.9707(6) 0.0203(17) Uani 1 1 d . . .
C23 C 0.3075(6) 0.7689(3) 0.6689(6) 0.0248(18) Uani 1 1 d . . .
H23 H 0.3426 0.7408 0.6933 0.030 Uiso 1 1 calc R . .
C13 C -0.3120(6) 0.7671(3) 0.8540(6) 0.0274(19) Uani 1 1 d . . .
H13 H -0.3512 0.7423 0.8210 0.033 Uiso 1 1 calc R . .
C19 C 0.1463(6) 0.8914(3) 0.5718(6) 0.0196(17) Uani 1 1 d . . .
H19A H 0.1915 0.9134 0.5335 0.023 Uiso 1 1 calc R . .
H19B H 0.0875 0.8820 0.5266 0.023 Uiso 1 1 calc R . .
C3 C -0.0659(6) 0.9428(3) 0.5955(6) 0.0213(17) Uani 1 1 d . . .
H3A H -0.1064 0.9716 0.5735 0.026 Uiso 1 1 calc R . .
H3B H -0.0614 0.9205 0.5369 0.026 Uiso 1 1 calc R . .
C14 C -0.2113(6) 0.8908(3) 0.6338(6) 0.0216(17) Uani 1 1 d . . .
H14A H -0.2562 0.9137 0.5952 0.026 Uiso 1 1 calc R . .
H14B H -0.2524 0.8766 0.6888 0.026 Uiso 1 1 calc R . .
C16 C -0.2361(6) 0.8358(3) 0.4809(6) 0.0244(19) Uani 1 1 d . . .
H16 H -0.3021 0.8497 0.4675 0.029 Uiso 1 1 calc R . .
C17 C -0.1980(6) 0.8011(3) 0.4203(6) 0.029(2) Uani 1 1 d . . .
H17 H -0.2368 0.7891 0.3638 0.034 Uiso 1 1 calc R . .
C8 C -0.0300(6) 0.9466(3) 0.9491(6) 0.0179(16) Uani 1 1 d . . .
H8A H -0.0617 0.9591 1.0115 0.022 Uiso 1 1 calc R . .
H8B H -0.0237 0.9741 0.9012 0.022 Uiso 1 1 calc R . .
C26 C 0.2429(6) 0.8105(3) 1.0464(6) 0.0233(18) Uani 1 1 d . . .
H26 H 0.3094 0.8226 1.0650 0.028 Uiso 1 1 calc R . .
C28 C 0.1051(7) 0.7559(3) 1.0627(6) 0.0262(19) Uani 1 1 d . . .
H28 H 0.0766 0.7287 1.0966 0.031 Uiso 1 1 calc R . .
C18 C -0.0994(6) 0.7836(3) 0.4437(6) 0.0276(19) Uani 1 1 d . . .
H18 H -0.0708 0.7602 0.3993 0.033 Uiso 1 1 calc R . .
C27 C 0.2023(6) 0.7709(3) 1.0914(6) 0.0264(19) Uani 1 1 d . . .
H27 H 0.2406 0.7537 1.1422 0.032 Uiso 1 1 calc R . .
S1 S 0.02472(16) 0.70895(8) 0.71787(16) 0.0267(5) Uani 1 1 d . . .
O1 O 0.0039(4) 0.75896(18) 0.7537(4) 0.0199(12) Uani 1 1 d . . .
O2 O 0.1283(4) 0.6918(2) 0.7320(4) 0.0331(14) Uani 1 1 d . . .
O3 O -0.0251(5) 0.6976(2) 0.6220(4) 0.0361(15) Uani 1 1 d . . .
C29 C -0.0466(7) 0.6724(3) 0.8066(7) 0.032(2) Uani 1 1 d . . .
F1 F -0.0420(5) 0.6255(2) 0.7787(4) 0.0502(15) Uani 1 1 d . . .
F2 F -0.0045(5) 0.6750(2) 0.8999(4) 0.0503(15) Uani 1 1 d . . .
F3 F -0.1434(4) 0.6849(2) 0.8099(5) 0.0578(17) Uani 1 1 d . . .
S2 S -0.00057(18) 0.89929(8) 0.25875(15) 0.0294(5) Uani 1 1 d . . .
O4 O -0.0131(4) 0.9434(2) 0.2008(4) 0.0315(14) Uani 1 1 d . . .
O5 O -0.0203(6) 0.8554(2) 0.2025(5) 0.051(2) Uani 1 1 d . . .
O6 O -0.0393(5) 0.9016(2) 0.3595(4) 0.0440(17) Uani 1 1 d . . .
C30 C 0.1379(8) 0.8968(3) 0.2817(6) 0.037(2) Uani 1 1 d . . .
F4 F 0.1639(5) 0.85633(18) 0.3332(4) 0.0516(16) Uani 1 1 d . . .
F5 F 0.1729(4) 0.93331(19) 0.3363(4) 0.0419(13) Uani 1 1 d . . .
F6 F 0.1903(5) 0.8958(3) 0.1959(4) 0.0649(19) Uani 1 1 d . . .
S3 S 0.51349(17) 0.87581(9) 0.7339(2) 0.0393(6) Uani 1 1 d . . .
O7 O 0.4159(5) 0.8617(3) 0.7687(5) 0.0520(19) Uani 1 1 d . . .
O8 O 0.5499(5) 0.8510(3) 0.6456(6) 0.056(2) Uani 1 1 d . . .
O9 O 0.5914(5) 0.8834(3) 0.8111(6) 0.058(2) Uani 1 1 d . . .
C31 C 0.4892(9) 0.9360(5) 0.6854(11) 0.066(3) Uani 1 1 d . . .
F7 F 0.4216(5) 0.9360(3) 0.6060(6) 0.087(2) Uani 1 1 d . . .
F8 F 0.4487(6) 0.9653(3) 0.7572(7) 0.092(3) Uani 1 1 d . . .
F9 F 0.5755(5) 0.9585(2) 0.6547(7) 0.097(3) Uani 1 1 d . . .
C32 C 0.4931(10) 0.9183(5) 0.0243(11) 0.083(4) Uani 1 1 d . . .
H32A H 0.4877 0.9037 -0.0433 0.124 Uiso 1 1 calc R . .
H32B H 0.4304 0.9371 0.0373 0.124 Uiso 1 1 calc R . .
H32C H 0.5012 0.8927 0.0753 0.124 Uiso 1 1 calc R . .
C33 C 0.5776(10) 0.9488(5) 0.0292(10) 0.069(4) Uani 1 1 d . . .
N13 N 0.6491(9) 0.9744(5) 0.0321(10) 0.100(4) Uani 1 1 d . . .
O10 O 0.7607(12) 0.9467(5) 0.3913(11) 0.020(2) Uani 0.359(11) 1 d PU A 1
O11 O 0.7079(14) 0.9272(7) 0.2828(14) 0.020(2) Uani 0.276(10) 1 d PU B 2
O13 O 0.703(2) 0.9406(9) 0.353(2) 0.020(2) Uani 0.194(11) 1 d PU C 3
O12 O 0.720(2) 0.9628(11) 0.439(2) 0.020(2) Uani 0.171(10) 1 d PU D 4

loop_
_atom_site_aniso_label
_atom_site_aniso_U_11
_atom_site_aniso_U_22
_atom_site_aniso_U_33
_atom_site_aniso_U_23
_atom_site_aniso_U_13
_atom_site_aniso_U_12
La1 0.0134(2) 0.0166(2) 0.0131(2) 0.00003(18) -0.00297(15) -0.00028(19)
N2 0.022(4) 0.018(3) 0.019(3) 0.002(3) -0.003(3) 0.000(3)
N6 0.013(3) 0.016(3) 0.020(4) -0.002(3) -0.003(3) -0.003(3)
C20 0.018(4) 0.021(4) 0.024(4) -0.005(3) -0.002(3) -0.003(3)
N10 0.019(4) 0.025(4) 0.021(4) 0.001(3) -0.002(3) 0.003(3)
N9 0.018(3) 0.017(3) 0.029(4) 0.005(3) 0.002(3) 0.003(3)
N3 0.016(3) 0.024(4) 0.015(3) 0.000(3) -0.004(3) 0.001(3)
N5 0.019(4) 0.021(4) 0.027(4) -0.007(3) 0.002(3) -0.007(3)
N1 0.012(3) 0.017(3) 0.017(3) 0.001(2) -0.007(3) -0.002(3)
N4 0.014(3) 0.019(3) 0.019(3) 0.002(3) -0.004(3) -0.001(3)
C15 0.019(4) 0.017(4) 0.019(4) 0.003(3) 0.002(3) -0.003(3)
C10 0.017(4) 0.017(4) 0.014(4) 0.003(3) -0.005(3) 0.002(3)
N11 0.026(4) 0.022(4) 0.021(4) -0.002(3) -0.004(3) -0.002(3)
C2 0.015(4) 0.019(4) 0.025(4) 0.005(3) -0.006(3) -0.001(3)
C6 0.021(4) 0.021(4) 0.019(4) 0.001(3) -0.002(3) -0.011(3)
C7 0.024(4) 0.020(4) 0.017(4) -0.001(3) 0.000(3) -0.004(3)
N12 0.019(3) 0.017(3) 0.020(3) 0.000(3) -0.004(3) 0.000(3)
C11 0.026(4) 0.026(4) 0.015(4) 0.003(3) -0.004(3) 0.002(4)
N7 0.026(4) 0.025(4) 0.020(4) -0.003(3) -0.005(3) 0.007(3)
C12 0.020(4) 0.029(5) 0.033(5) 0.002(4) 0.002(4) -0.004(4)
C22 0.020(4) 0.029(5) 0.032(5) -0.006(4) 0.005(4) 0.006(4)
C1 0.014(4) 0.020(4) 0.022(4) -0.003(3) 0.002(3) 0.004(3)
N8 0.024(4) 0.024(4) 0.018(4) -0.001(3) -0.004(3) 0.003(3)
C4 0.020(4) 0.019(4) 0.018(4) 0.003(3) -0.006(3) -0.001(3)
C5 0.012(4) 0.026(4) 0.022(4) 0.002(3) -0.002(3) -0.001(3)
C9 0.024(4) 0.022(4) 0.010(4) -0.002(3) 0.003(3) 0.000(3)
C21 0.023(5) 0.039(5) 0.017(4) -0.005(4) 0.005(3) 0.003(4)
C24 0.017(4) 0.018(4) 0.018(4) -0.001(3) -0.008(3) -0.002(3)
C25 0.018(4) 0.026(4) 0.018(4) -0.003(3) -0.001(3) 0.001(3)
C23 0.023(4) 0.024(4) 0.027(5) -0.003(4) -0.004(4) 0.002(4)
C13 0.018(4) 0.026(5) 0.039(5) -0.005(4) -0.001(4) -0.009(4)
C19 0.016(4) 0.024(4) 0.018(4) 0.000(3) 0.002(3) 0.001(3)
C3 0.019(4) 0.024(4) 0.022(4) 0.005(3) 0.002(3) -0.003(3)
C14 0.014(4) 0.027(4) 0.023(4) 0.004(3) -0.003(3) -0.001(3)
C16 0.021(4) 0.033(5) 0.019(4) -0.002(3) -0.009(3) -0.002(4)
C17 0.029(5) 0.036(5) 0.020(4) -0.002(4) -0.007(4) -0.003(4)
C8 0.017(4) 0.016(4) 0.020(4) -0.003(3) -0.003(3) -0.003(3)
C26 0.025(4) 0.026(4) 0.019(4) 0.002(3) -0.006(3) 0.003(4)
C28 0.039(5) 0.015(4) 0.025(5) 0.008(3) -0.002(4) 0.009(4)
C18 0.029(5) 0.033(5) 0.021(4) -0.008(4) -0.001(4) -0.001(4)
C27 0.030(5) 0.023(4) 0.026(5) 0.004(3) -0.009(4) 0.007(4)
S1 0.0250(11) 0.0298(12) 0.0254(12) -0.0013(9) 0.0004(9) -0.0005(9)
O1 0.023(3) 0.019(3) 0.018(3) -0.003(2) -0.002(2) 0.002(2)
O2 0.023(3) 0.035(4) 0.040(4) -0.005(3) -0.003(3) 0.012(3)
O3 0.035(4) 0.045(4) 0.028(3) -0.002(3) -0.008(3) -0.008(3)
C29 0.032(5) 0.031(5) 0.032(5) -0.007(4) -0.001(4) 0.010(4)
F1 0.066(4) 0.036(3) 0.049(4) -0.002(3) 0.016(3) 0.004(3)
F2 0.074(4) 0.045(3) 0.031(3) 0.003(3) 0.004(3) -0.001(3)
F3 0.041(4) 0.065(4) 0.069(4) 0.015(3) 0.019(3) 0.002(3)
S2 0.0423(13) 0.0263(11) 0.0194(11) 0.0012(8) -0.0054(10) 0.0047(10)
O4 0.040(4) 0.031(3) 0.024(3) 0.005(2) -0.001(3) 0.013(3)
O5 0.081(5) 0.033(4) 0.038(4) -0.009(3) -0.030(4) -0.003(4)
O6 0.052(4) 0.063(5) 0.017(3) 0.008(3) -0.003(3) -0.006(4)
C30 0.054(6) 0.035(5) 0.021(5) 0.003(4) -0.006(4) 0.010(5)
F4 0.074(4) 0.034(3) 0.046(3) 0.001(2) -0.029(3) 0.028(3)
F5 0.044(3) 0.043(3) 0.038(3) 0.009(2) -0.013(3) -0.001(3)
F6 0.049(4) 0.115(6) 0.031(3) 0.000(3) 0.002(3) 0.036(4)
S3 0.0229(13) 0.0397(14) 0.0551(16) -0.0189(12) -0.0044(11) 0.0015(10)
O7 0.041(4) 0.054(5) 0.062(5) -0.015(4) 0.015(4) -0.012(3)
O8 0.041(4) 0.054(5) 0.073(5) -0.029(4) 0.011(4) -0.001(4)
O9 0.026(4) 0.079(6) 0.070(5) -0.004(4) -0.009(4) 0.002(4)
C31 0.034(6) 0.066(8) 0.098(10) -0.001(7) 0.009(7) 0.002(6)
F7 0.051(4) 0.110(6) 0.101(6) 0.037(5) 0.012(4) 0.019(4)
F8 0.060(5) 0.054(4) 0.164(8) -0.035(5) 0.025(5) 0.017(4)
F9 0.033(4) 0.051(4) 0.209(10) 0.026(5) 0.031(5) 0.000(3)
C32 0.075(10) 0.086(10) 0.088(10) -0.011(8) 0.024(8) -0.029(8)
C33 0.044(7) 0.091(10) 0.073(9) -0.021(7) -0.001(6) 0.007(7)
N13 0.050(7) 0.146(12) 0.104(10) -0.051(9) 0.006(7) -0.010(8)
O10 0.020(2) 0.020(2) 0.020(2) 0.0004(5) 0.0004(5) -0.0001(5)
O11 0.020(2) 0.020(2) 0.020(2) 0.0004(5) 0.0004(5) -0.0001(5)
O13 0.020(2) 0.020(2) 0.020(2) 0.0004(5) 0.0004(5) -0.0001(5)
O12 0.020(2) 0.020(2) 0.020(2) 0.0004(5) 0.0004(5) -0.0001(5)

loop_
_atom_type_symbol
_atom_type_description
_atom_type_scat_dispersion_real
_atom_type_scat_dispersion_imag
_atom_type_scat_source
C C 0.0033 0.0016 'International Tables Vol C Tables 4.2.6.8 and 6.1.1.4'
H H 0.0000 0.0000 'International Tables Vol C Tables 4.2.6.8 and 6.1.1.4'
N N 0.0061 0.0033 'International Tables Vol C Tables 4.2.6.8 and 6.1.1.4'
O O 0.0106 0.0060 'International Tables Vol C Tables 4.2.6.8 and 6.1.1.4'
F F 0.0171 0.0103 'International Tables Vol C Tables 4.2.6.8 and 6.1.1.4'
S S 0.1246 0.1234 'International Tables Vol C Tables 4.2.6.8 and 6.1.1.4'
La La -0.2871 2.4523 'International Tables Vol C Tables 4.2.6.8 and 6.1.1.4'

loop_
_geom_angle_atom_site_label_1
_geom_angle_atom_site_label_2
_geom_angle_atom_site_label_3
_geom_angle
O1 La1 N10 73.05(18)
O1 La1 N12 74.46(17)
N10 La1 N12 84.64(19)
O1 La1 N6 75.88(17)
N10 La1 N6 148.82(19)
N12 La1 N6 84.61(19)
O1 La1 N8 75.08(17)
N10 La1 N8 85.92(19)
N12 La1 N8 149.53(19)
N6 La1 N8 88.71(19)
O1 La1 N2 130.86(17)
N10 La1 N2 119.36(19)
N12 La1 N2 147.50(18)
N6 La1 N2 83.55(18)
N8 La1 N2 60.13(19)
O1 La1 N3 128.39(17)
N10 La1 N3 60.09(19)
N12 La1 N3 118.28(18)
N6 La1 N3 148.75(18)
N8 La1 N3 80.97(18)
N2 La1 N3 65.70(18)
O1 La1 N1 131.18(17)
N10 La1 N1 146.52(18)
N12 La1 N1 81.92(18)
N6 La1 N1 59.65(18)
N8 La1 N1 119.71(18)
N2 La1 N1 66.00(18)
N3 La1 N1 100.41(18)
O1 La1 N4 128.98(17)
N10 La1 N4 80.96(19)
N12 La1 N4 59.81(18)
N6 La1 N4 117.81(18)
N8 La1 N4 146.22(19)
N2 La1 N4 100.12(18)
N3 La1 N4 65.49(18)
N1 La1 N4 65.77(17)
C2 N2 C3 109.0(6)
C2 N2 C14 108.9(6)
C3 N2 C14 108.7(6)
C2 N2 La1 112.6(4)
C3 N2 La1 111.3(4)
C14 N2 La1 106.1(4)
C10 N6 N5 120.4(6)
C10 N6 La1 120.6(5)
N5 N6 La1 118.6(4)
N10 C20 C21 122.6(7)
N10 C20 C19 116.4(7)
C21 C20 C19 120.9(7)
C20 N10 N9 120.5(6)
C20 N10 La1 118.9(5)
N9 N10 La1 119.4(5)
C23 N9 N10 117.9(7)
C19 N3 C4 109.7(6)
C19 N3 C5 107.9(6)
C4 N3 C5 107.6(6)
C19 N3 La1 106.4(4)
C4 N3 La1 113.2(4)
C5 N3 La1 111.9(4)
C13 N5 N6 117.6(6)
C9 N1 C8 108.4(5)
C9 N1 C1 108.5(6)
C8 N1 C1 108.7(6)
C9 N1 La1 107.7(4)
C8 N1 La1 112.8(4)
C1 N1 La1 110.7(4)
C24 N4 C7 108.4(6)
C24 N4 C6 109.0(6)
C7 N4 C6 108.4(6)
C24 N4 La1 107.0(4)
C7 N4 La1 110.7(4)
C6 N4 La1 113.3(4)
N8 C15 C16 122.4(7)
N8 C15 C14 116.3(6)
C16 C15 C14 121.3(7)
N6 C10 C11 123.1(7)
N6 C10 C9 115.1(6)
C11 C10 C9 121.8(7)
C28 N11 N12 117.0(7)
N2 C2 C1 113.5(6)
N2 C2 H2A 108.9
C1 C2 H2A 108.9
N2 C2 H2B 108.9
C1 C2 H2B 108.9
H2A C2 H2B 107.7
N4 C6 C5 111.9(6)
N4 C6 H6A 109.2
C5 C6 H6A 109.2
N4 C6 H6B 109.2
C5 C6 H6B 109.2
H6A C6 H6B 107.9
N4 C7 C8 112.4(6)
N4 C7 H7A 109.1
C8 C7 H7A 109.1
N4 C7 H7B 109.1
C8 C7 H7B 109.1
H7A C7 H7B 107.9
C25 N12 N11 121.4(6)
C25 N12 La1 118.5(5)
N11 N12 La1 119.1(4)
C12 C11 C10 117.2(7)
C12 C11 H11 121.4
C10 C11 H11 121.4
C18 N7 N8 117.3(6)
C11 C12 C13 116.9(7)
C11 C12 H12 121.6
C13 C12 H12 121.6
C23 C22 C21 117.6(7)
C23 C22 H22 121.2
C21 C22 H22 121.2
N1 C1 C2 112.2(6)
N1 C1 H1A 109.2
C2 C1 H1A 109.2
N1 C1 H1B 109.2
C2 C1 H1B 109.2
H1A C1 H1B 107.9
C15 N8 N7 120.4(6)
C15 N8 La1 117.7(5)
N7 N8 La1 120.9(4)
N3 C4 C3 111.8(6)
N3 C4 H4A 109.3
C3 C4 H4A 109.3
N3 C4 H4B 109.3
C3 C4 H4B 109.3
H4A C4 H4B 107.9
N3 C5 C6 111.9(6)
N3 C5 H5A 109.2
C6 C5 H5A 109.2
N3 C5 H5B 109.2
C6 C5 H5B 109.2
H5A C5 H5B 107.9
N1 C9 C10 111.7(6)
N1 C9 H9A 109.3
C10 C9 H9A 109.3
N1 C9 H9B 109.3
C10 C9 H9B 109.3
H9A C9 H9B 107.9
C22 C21 C20 116.4(8)
C22 C21 H21 121.8
C20 C21 H21 121.8
N4 C24 C25 111.1(6)
N4 C24 H24A 109.4
C25 C24 H24A 109.4
N4 C24 H24B 109.4
C25 C24 H24B 109.4
H24A C24 H24B 108.0
N12 C25 C26 122.3(7)
N12 C25 C24 117.2(6)
C26 C25 C24 120.5(7)
N9 C23 C22 124.8(8)
N9 C23 H23 117.6
C22 C23 H23 117.6
N5 C13 C12 124.8(7)
N5 C13 H13 117.6
C12 C13 H13 117.6
N3 C19 C20 111.3(6)
N3 C19 H19A 109.4
C20 C19 H19A 109.4
N3 C19 H19B 109.4
C20 C19 H19B 109.4
H19A C19 H19B 108.0
N2 C3 C4 112.6(6)
N2 C3 H3A 109.1
C4 C3 H3A 109.1
N2 C3 H3B 109.1
C4 C3 H3B 109.1
H3A C3 H3B 107.8
N2 C14 C15 110.8(6)
N2 C14 H14A 109.5
C15 C14 H14A 109.5
N2 C14 H14B 109.5
C15 C14 H14B 109.5
H14A C14 H14B 108.1
C17 C16 C15 118.0(7)
C17 C16 H16 121.0
C15 C16 H16 121.0
C16 C17 C18 117.4(7)
C16 C17 H17 121.3
C18 C17 H17 121.3
N1 C8 C7 112.7(6)
N1 C8 H8A 109.1
C7 C8 H8A 109.1
N1 C8 H8B 109.1
C7 C8 H8B 109.1
H8A C8 H8B 107.8
C27 C26 C25 116.5(7)
C27 C26 H26 121.7
C25 C26 H26 121.7
N11 C28 C27 123.7(8)
N11 C28 H28 118.1
C27 C28 H28 118.1
N7 C18 C17 124.4(8)
N7 C18 H18 117.8
C17 C18 H18 117.8
C26 C27 C28 119.0(7)
C26 C27 H27 120.5
C28 C27 H27 120.5
O2 S1 O3 116.3(4)
O2 S1 O1 116.2(3)
O3 S1 O1 113.6(3)
O2 S1 C29 102.8(4)
O3 S1 C29 102.8(4)
O1 S1 C29 102.1(4)
S1 O1 La1 162.9(3)
F3 C29 F2 109.1(7)
F3 C29 F1 108.1(8)
F2 C29 F1 106.5(7)
F3 C29 S1 112.3(6)
F2 C29 S1 111.3(6)
F1 C29 S1 109.3(6)
O6 S2 O5 117.1(4)
O6 S2 O4 114.7(4)
O5 S2 O4 114.6(4)
O6 S2 C30 102.2(4)
O5 S2 C30 102.6(4)
O4 S2 C30 102.7(4)
F5 C30 F6 107.9(8)
F5 C30 F4 106.1(7)
F6 C30 F4 106.7(7)
F5 C30 S2 113.0(6)
F6 C30 S2 112.2(6)
F4 C30 S2 110.5(7)
O7 S3 O9 115.5(5)
O7 S3 O8 116.5(4)
O9 S3 O8 114.1(4)
O7 S3 C31 102.6(5)
O9 S3 C31 103.5(6)
O8 S3 C31 101.9(6)
F9 C31 F7 107.2(11)
F9 C31 F8 105.8(10)
F7 C31 F8 106.8(10)
F9 C31 S3 112.9(8)
F7 C31 S3 112.4(9)
F8 C31 S3 111.3(10)
C33 C32 H32A 109.5
C33 C32 H32B 109.5
H32A C32 H32B 109.5
C33 C32 H32C 109.5
H32A C32 H32C 109.5
H32B C32 H32C 109.5
N13 C33 C32 179.2(15)

loop_
_geom_bond_atom_site_label_1
_geom_bond_atom_site_label_2
_geom_bond_distance
La1 O1 2.498(5)
La1 N10 2.664(6)
La1 N12 2.684(6)
La1 N6 2.694(6)
La1 N8 2.703(6)
La1 N2 2.727(6)
La1 N3 2.741(6)
La1 N1 2.744(6)
La1 N4 2.748(6)
N2 C2 1.479(9)
N2 C3 1.489(9)
N2 C14 1.495(9)
N6 C10 1.327(9)
N6 N5 1.365(8)
C20 N10 1.315(10)
C20 C21 1.403(11)
C20 C19 1.515(10)
N10 N9 1.355(8)
N9 C23 1.311(10)
N3 C19 1.469(9)
N3 C4 1.489(9)
N3 C5 1.506(9)
N5 C13 1.311(10)
N1 C9 1.474(9)
N1 C8 1.486(9)
N1 C1 1.487(9)
N4 C24 1.473(9)
N4 C7 1.494(9)
N4 C6 1.502(9)
C15 N8 1.331(10)
C15 C16 1.395(10)
C15 C14 1.516(10)
C10 C11 1.383(10)
C10 C9 1.506(10)
N11 C28 1.346(10)
N11 N12 1.347(9)
C2 C1 1.504(10)
C2 H2A 0.9900
C2 H2B 0.9900
C6 C5 1.509(10)
C6 H6A 0.9900
C6 H6B 0.9900
C7 C8 1.505(10)
C7 H7A 0.9900
C7 H7B 0.9900
N12 C25 1.321(9)
C11 C12 1.382(11)
C11 H11 0.9500
N7 C18 1.330(10)
N7 N8 1.356(9)
C12 C13 1.396(11)
C12 H12 0.9500
C22 C23 1.371(11)
C22 C21 1.377(11)
C22 H22 0.9500
C1 H1A 0.9900
C1 H1B 0.9900
C4 C3 1.510(10)
C4 H4A 0.9900
C4 H4B 0.9900
C5 H5A 0.9900
C5 H5B 0.9900
C9 H9A 0.9900
C9 H9B 0.9900
C21 H21 0.9500
C24 C25 1.501(10)
C24 H24A 0.9900
C24 H24B 0.9900
C25 C26 1.407(10)
C23 H23 0.9500
C13 H13 0.9500
C19 H19A 0.9900
C19 H19B 0.9900
C3 H3A 0.9900
C3 H3B 0.9900
C14 H14A 0.9900
C14 H14B 0.9900
C16 C17 1.345(11)
C16 H16 0.9500
C17 C18 1.392(11)
C17 H17 0.9500
C8 H8A 0.9900
C8 H8B 0.9900
C26 C27 1.354(11)
C26 H26 0.9500
C28 C27 1.370(11)
C28 H28 0.9500
C18 H18 0.9500
C27 H27 0.9500
S1 O2 1.430(6)
S1 O3 1.442(6)
S1 O1 1.481(5)
S1 C29 1.811(10)
C29 F3 1.301(10)
C29 F2 1.337(10)
C29 F1 1.343(10)
S2 O6 1.433(6)
S2 O5 1.437(6)
S2 O4 1.442(6)
S2 C30 1.813(10)
C30 F5 1.310(10)
C30 F6 1.332(10)
C30 F4 1.344(10)
S3 O7 1.408(7)
S3 O9 1.434(7)
S3 O8 1.440(7)
S3 C31 1.801(13)
C31 F9 1.347(13)
C31 F7 1.350(14)
C31 F8 1.357(14)
C32 C33 1.378(17)
C32 H32A 0.9800
C32 H32B 0.9800
C32 H32C 0.9800
C33 N13 1.163(16)
